data_4067493
loop_
_publ_author_name
'Li, Shenyu'
'Kee, Choon Wee'
'Huang, Kuo-Wei'
'Hor, T. S. Andy'
'Zhao, Jin'

_publ_section_title
;
 Cyclopentadienyl Molybdenum(II/VI) N-Heterocyclic Carbene Complexes:
 Synthesis, Structure, and Reactivity under Oxidative Conditions
;
_journal_issue 8
_journal_name_full Organometallics
_journal_page_first 1924
_journal_paper_doi 10.1021/om900980a
_journal_volume 29
_journal_year 2010
_chemical_formula_sum 'C30 H32 B F4 Mo N3 O2'
_chemical_formula_weight 649.34
_chemical_name_systematic
; 
 ? 
;
_space_group_IT_number 14
_symmetry_cell_setting monoclinic
_symmetry_space_group_name_Hall '-P 2ybc'
_symmetry_space_group_name_H-M 'P 1 21/c 1'
_atom_sites_solution_hydrogens geom
_atom_sites_solution_primary direct
_atom_sites_solution_secondary difmap
_audit_creation_method SHELXL-97
_audit_update_record
;
2010-03-11 # Formatted by publCIF
;
_cell_angle_alpha 90.00
_cell_angle_beta 103.5060(10)
_cell_angle_gamma 90.00
_cell_formula_units_Z 4
_cell_length_a 10.0866(4)
_cell_length_b 15.4291(6)
_cell_length_c 19.6799(8)
_cell_measurement_reflns_used 9918
_cell_measurement_temperature 223(2)
_cell_measurement_theta_max 27.49
_cell_measurement_theta_min 2.46
_cell_volume 2978.0(2)
_computing_cell_refinement 'Bruker SMART'
_computing_data_collection 'Bruker SMART'
_computing_data_reduction 'Bruker SAINT'
_computing_molecular_graphics 'Bruker SHELXTL'
_computing_publication_material 'Bruker SHELXTL'
_computing_structure_refinement 'SHELXL-97 (Sheldrick, 1997)'
_computing_structure_solution 'SHELXS-97 (Sheldrick, 1990)'
_diffrn_ambient_temperature 223(2)
_diffrn_measured_fraction_theta_full 0.998
_diffrn_measured_fraction_theta_max 0.998
_diffrn_measurement_device_type 'CCD area detector'
_diffrn_measurement_method 'phi and omega scans'
_diffrn_radiation_monochromator graphite
_diffrn_radiation_source 'fine-focus sealed tube'
_diffrn_radiation_type MoK\a
_diffrn_radiation_wavelength 0.71073
_diffrn_reflns_av_R_equivalents 0.0282
_diffrn_reflns_av_sigmaI/netI 0.0315
_diffrn_reflns_limit_h_max 13
_diffrn_reflns_limit_h_min -13
_diffrn_reflns_limit_k_max 14
_diffrn_reflns_limit_k_min -20
_diffrn_reflns_limit_l_max 25
_diffrn_reflns_limit_l_min -25
_diffrn_reflns_number 20565
_diffrn_reflns_theta_full 27.50
_diffrn_reflns_theta_max 27.50
_diffrn_reflns_theta_min 1.70
_exptl_absorpt_coefficient_mu 0.497
_exptl_absorpt_correction_T_max 0.9158
_exptl_absorpt_correction_T_min 0.7415
_exptl_absorpt_correction_type multi-scan
_exptl_absorpt_process_details 'Sadabs, (Sheldrick 2001)'
_exptl_crystal_colour Orange
_exptl_crystal_density_diffrn 1.448
_exptl_crystal_density_method 'not measured'
_exptl_crystal_description Block
_exptl_crystal_F_000 1328
_exptl_crystal_size_max 0.64
_exptl_crystal_size_mid 0.42
_exptl_crystal_size_min 0.18
_refine_diff_density_max 0.835
_refine_diff_density_min -0.475
_refine_diff_density_rms 0.080
_refine_ls_extinction_method none
_refine_ls_goodness_of_fit_ref 1.066
_refine_ls_hydrogen_treatment constr
_refine_ls_matrix_type full
_refine_ls_number_parameters 377
_refine_ls_number_reflns 6815
_refine_ls_number_restraints 43
_refine_ls_restrained_S_all 1.187
_refine_ls_R_factor_all 0.0448
_refine_ls_R_factor_gt 0.0406
_refine_ls_shift/su_max 0.001
_refine_ls_shift/su_mean 0.000
_refine_ls_structure_factor_coef Fsqd
_refine_ls_weighting_details 'calc w=1/[\s^2^(Fo^2^)+(0.0553P)^2^+3.2556P] where P=(Fo^2^+2Fc^2^)/3'
_refine_ls_weighting_scheme calc
_refine_ls_wR_factor_gt 0.1056
_refine_ls_wR_factor_ref 0.1115
_reflns_number_gt 6220
_reflns_number_total 6815
_reflns_threshold_expression >2sigma(I)
_cod_data_source_file om900980a_si_002.cif
_cod_data_source_block a069
_cod_depositor_comments
;
The following automatic conversions were performed:

'_symmetry_cell_setting' value 'Monoclinic' changed to 'monoclinic'
according to /home/saulius/struct/CIF-dictionaries/cif_core.dic
dictionary named 'cif_core.dic' version 2.4.1 from
2010-06-29.

'_exptl_absorpt_correction_type' value 'Multi-scan'
changed to 'multi-scan' according to
/home/saulius/struct/CIF-dictionaries/cif_core.dic dictionary named
'cif_core.dic' version 2.4.1 from 2010-06-29.

Automatic conversion script
Id: cif_fix_values 1715 2011-07-08 13:25:40Z adriana 
;
_cod_original_sg_symbol_H-M P2(1)/c
_cod_database_code 4067493
_publcif_info_exptl_table_max_cols 6

loop_
_symmetry_equiv_pos_as_xyz
'x, y, z'
'-x, y+1/2, -z+1/2'
'-x, -y, -z'
'x, -y-1/2, z-1/2'

loop_
_atom_site_label
_atom_site_type_symbol
_atom_site_fract_x
_atom_site_fract_y
_atom_site_fract_z
_atom_site_U_iso_or_equiv
_atom_site_adp_type
_atom_site_occupancy
_atom_site_symmetry_multiplicity
_atom_site_calc_flag
_atom_site_refinement_flags
Mo1 Mo 0.88077(2) 0.280440(15) 0.165927(11) 0.02318(9) Uani 1 1 d .
B1 B 0.7451(4) 0.9364(3) 0.1194(2) 0.0492(10) Uani 1 1 d D
F1 F 0.7624(3) 0.85205(16) 0.10305(14) 0.0687(7) Uani 1 1 d DU
F2 F 0.6154(3) 0.9448(2) 0.13170(17) 0.0904(9) Uani 1 1 d DU
F3 F 0.7473(3) 0.98665(19) 0.06070(15) 0.0808(8) Uani 1 1 d DU
F4 F 0.8447(4) 0.9627(2) 0.17411(16) 0.1028(10) Uani 1 1 d DU
O1 O 0.6503(3) 0.41723(19) 0.14838(18) 0.0625(8) Uani 1 1 d .
O2 O 1.0246(3) 0.45936(17) 0.16087(14) 0.0515(6) Uani 1 1 d .
N1 N 1.0944(2) 0.24766(18) 0.06634(13) 0.0303(5) Uani 1 1 d .
N2 N 0.9064(3) 0.29466(16) 0.00292(12) 0.0290(5) Uani 1 1 d .
N3 N 0.7164(3) 0.20330(16) 0.10364(13) 0.0294(5) Uani 1 1 d .
C1 C 0.9439(4) 0.2953(2) 0.28371(15) 0.0392(7) Uani 1 1 d .
H1 H 0.9484 0.3505 0.3098 0.047 Uiso 1 1 calc R
C2 C 1.0534(3) 0.2551(3) 0.26297(16) 0.0425(8) Uani 1 1 d .
H2 H 1.1473 0.2782 0.2709 0.051 Uiso 1 1 calc R
C3 C 1.0120(4) 0.1712(3) 0.23859(17) 0.0451(9) Uani 1 1 d .
H3 H 1.0700 0.1270 0.2234 0.054 Uiso 1 1 calc R
C4 C 0.8760(4) 0.1598(2) 0.24311(16) 0.0413(8) Uani 1 1 d .
H4 H 0.8212 0.1063 0.2313 0.050 Uiso 1 1 calc R
C5 C 0.8335(3) 0.2368(2) 0.27054(15) 0.0359(7) Uani 1 1 d .
H5 H 0.7459 0.2452 0.2841 0.043 Uiso 1 1 calc R
C6 C 0.9770(3) 0.3928(2) 0.16232(16) 0.0341(6) Uani 1 1 d .
C7 C 0.7358(3) 0.3665(2) 0.15152(18) 0.0370(7) Uani 1 1 d .
C8 C 0.6209(3) 0.16596(19) 0.07766(14) 0.0300(6) Uani 1 1 d .
C9 C 0.4978(3) 0.1196(2) 0.04390(17) 0.0388(7) Uani 1 1 d .
H9A H 0.4210 0.1591 0.0351 0.058 Uiso 1 1 calc R
H9B H 0.4817 0.0730 0.0741 0.058 Uiso 1 1 calc R
H9C H 0.5087 0.0956 0.0000 0.058 Uiso 1 1 calc R
C10 C 0.9650(3) 0.26939(18) 0.07006(14) 0.0245(5) Uani 1 1 d .
C11 C 1.1145(3) 0.2591(3) -0.00030(17) 0.0421(8) Uani 1 1 d .
H11 H 1.1952 0.2481 -0.0149 0.051 Uiso 1 1 calc R
C12 C 0.9977(4) 0.2887(2) -0.03966(17) 0.0422(8) Uani 1 1 d .
H12 H 0.9804 0.3028 -0.0874 0.051 Uiso 1 1 calc R
C13 C 1.1974(3) 0.2045(2) 0.11897(15) 0.0291(6) Uani 1 1 d .
C14 C 1.3052(3) 0.2523(2) 0.15913(17) 0.0323(6) Uani 1 1 d .
C15 C 1.4084(3) 0.2060(2) 0.20462(17) 0.0356(7) Uani 1 1 d .
H15 H 1.4815 0.2369 0.2326 0.043 Uiso 1 1 calc R
C16 C 1.4069(3) 0.1165(2) 0.21002(16) 0.0351(7) Uani 1 1 d .
C17 C 1.2974(3) 0.0722(2) 0.16888(17) 0.0345(7) Uani 1 1 d .
H17 H 1.2944 0.0115 0.1726 0.041 Uiso 1 1 calc R
C18 C 1.1919(3) 0.1141(2) 0.12227(16) 0.0332(6) Uani 1 1 d .
C19 C 0.7630(3) 0.3129(2) -0.02642(14) 0.0272(6) Uani 1 1 d .
C20 C 0.6823(3) 0.2448(2) -0.05940(14) 0.0290(6) Uani 1 1 d .
C21 C 0.5453(3) 0.2615(2) -0.08808(15) 0.0307(6) Uani 1 1 d .
H21 H 0.4890 0.2164 -0.1103 0.037 Uiso 1 1 calc R
C22 C 0.4897(3) 0.3432(2) -0.08476(15) 0.0324(6) Uani 1 1 d .
C23 C 0.5749(3) 0.4100(2) -0.05424(16) 0.0344(7) Uani 1 1 d .
H23 H 0.5380 0.4657 -0.0525 0.041 Uiso 1 1 calc R
C24 C 0.7142(3) 0.39705(19) -0.02594(15) 0.0305(6) Uani 1 1 d .
C25 C 1.3143(4) 0.3491(2) 0.1546(2) 0.0529(10) Uani 1 1 d .
H25A H 1.4057 0.3654 0.1517 0.079 Uiso 1 1 calc R
H25B H 1.2941 0.3751 0.1960 0.079 Uiso 1 1 calc R
H25C H 1.2491 0.3695 0.1134 0.079 Uiso 1 1 calc R
C26 C 1.5223(4) 0.0673(3) 0.25664(18) 0.0447(8) Uani 1 1 d .
H26A H 1.4856 0.0252 0.2840 0.067 Uiso 1 1 calc R
H26B H 1.5811 0.1074 0.2878 0.067 Uiso 1 1 calc R
H26C H 1.5746 0.0375 0.2281 0.067 Uiso 1 1 calc R
C27 C 1.0775(4) 0.0636(2) 0.0763(2) 0.0484(9) Uani 1 1 d .
H27A H 1.0919 0.0022 0.0855 0.073 Uiso 1 1 calc R
H27B H 1.0756 0.0753 0.0276 0.073 Uiso 1 1 calc R
H27C H 0.9915 0.0809 0.0861 0.073 Uiso 1 1 calc R
C28 C 0.7384(3) 0.1553(2) -0.06506(17) 0.0363(7) Uani 1 1 d .
H28A H 0.6684 0.1193 -0.0939 0.054 Uiso 1 1 calc R
H28B H 0.7667 0.1300 -0.0188 0.054 Uiso 1 1 calc R
H28C H 0.8161 0.1589 -0.0861 0.054 Uiso 1 1 calc R
C29 C 0.3397(3) 0.3592(2) -0.11569(19) 0.0431(8) Uani 1 1 d .
H29A H 0.2989 0.3856 -0.0808 0.065 Uiso 1 1 calc R
H29B H 0.2947 0.3045 -0.1305 0.065 Uiso 1 1 calc R
H29C H 0.3293 0.3976 -0.1556 0.065 Uiso 1 1 calc R
C30 C 0.8042(4) 0.4725(2) 0.0008(2) 0.0472(9) Uani 1 1 d .
H30A H 0.8051 0.4822 0.0496 0.071 Uiso 1 1 calc R
H30B H 0.7698 0.5238 -0.0260 0.071 Uiso 1 1 calc R
H30C H 0.8961 0.4604 -0.0037 0.071 Uiso 1 1 calc R

loop_
_atom_site_aniso_label
_atom_site_aniso_U_11
_atom_site_aniso_U_22
_atom_site_aniso_U_33
_atom_site_aniso_U_23
_atom_site_aniso_U_13
_atom_site_aniso_U_12
Mo1 0.02254(14) 0.02783(15) 0.01855(13) -0.00182(8) 0.00355(9) -0.00038(9)
B1 0.054(2) 0.040(2) 0.047(2) -0.0056(18) -0.0019(19) 0.0090(19)
F1 0.0740(14) 0.0532(12) 0.0725(14) -0.0126(11) 0.0039(11) 0.0102(11)
F2 0.0907(16) 0.0967(17) 0.0930(16) -0.0039(14) 0.0404(14) 0.0146(14)
F3 0.0751(15) 0.0821(15) 0.0840(15) 0.0245(13) 0.0159(12) -0.0014(13)
F4 0.1090(17) 0.0853(17) 0.0867(16) -0.0167(14) -0.0327(14) -0.0019(15)
O1 0.0509(16) 0.0478(16) 0.095(2) 0.0046(15) 0.0292(16) 0.0178(13)
O2 0.0577(16) 0.0407(14) 0.0532(15) -0.0020(12) 0.0070(12) -0.0168(12)
N1 0.0237(12) 0.0413(14) 0.0261(12) 0.0011(10) 0.0062(9) 0.0016(10)
N2 0.0286(12) 0.0372(14) 0.0206(11) 0.0005(10) 0.0048(9) 0.0009(10)
N3 0.0287(12) 0.0340(13) 0.0251(12) -0.0024(10) 0.0059(10) -0.0028(10)
C1 0.0479(19) 0.0492(19) 0.0183(13) -0.0031(13) 0.0031(12) -0.0054(15)
C2 0.0275(15) 0.070(2) 0.0262(15) 0.0119(15) -0.0016(12) -0.0014(16)
C3 0.0488(19) 0.057(2) 0.0318(16) 0.0164(15) 0.0134(14) 0.0214(17)
C4 0.057(2) 0.0405(18) 0.0250(14) 0.0086(13) 0.0060(14) -0.0034(15)
C5 0.0337(16) 0.052(2) 0.0236(14) 0.0039(13) 0.0094(12) -0.0014(14)
C6 0.0341(15) 0.0378(17) 0.0295(15) -0.0046(12) 0.0054(12) -0.0033(13)
C7 0.0343(16) 0.0357(17) 0.0418(17) 0.0006(13) 0.0104(13) 0.0022(13)
C8 0.0314(15) 0.0344(16) 0.0245(13) -0.0010(12) 0.0072(11) -0.0007(12)
C9 0.0322(16) 0.0446(19) 0.0361(16) -0.0030(14) 0.0007(13) -0.0074(14)
C10 0.0230(13) 0.0261(14) 0.0236(13) -0.0016(10) 0.0039(10) -0.0002(10)
C11 0.0348(17) 0.068(2) 0.0280(15) 0.0023(15) 0.0156(13) 0.0048(16)
C12 0.0424(18) 0.062(2) 0.0243(15) 0.0019(14) 0.0124(13) 0.0023(16)
C13 0.0217(13) 0.0382(16) 0.0282(14) 0.0002(12) 0.0075(11) 0.0017(11)
C14 0.0236(14) 0.0362(16) 0.0373(16) 0.0004(13) 0.0076(12) -0.0026(12)
C15 0.0255(14) 0.0430(18) 0.0358(16) -0.0024(13) 0.0024(12) -0.0030(12)
C16 0.0317(15) 0.0456(18) 0.0299(14) 0.0003(13) 0.0109(12) 0.0072(13)
C17 0.0321(15) 0.0306(16) 0.0431(17) -0.0040(13) 0.0133(13) 0.0034(12)
C18 0.0276(14) 0.0365(16) 0.0366(16) -0.0091(13) 0.0096(12) 0.0000(12)
C19 0.0260(13) 0.0359(15) 0.0189(12) 0.0034(11) 0.0036(10) 0.0007(11)
C20 0.0371(16) 0.0302(14) 0.0190(12) 0.0020(11) 0.0050(11) 0.0010(12)
C21 0.0331(15) 0.0331(15) 0.0234(13) 0.0009(11) 0.0016(11) -0.0054(12)
C22 0.0329(15) 0.0369(16) 0.0254(13) 0.0074(12) 0.0026(11) 0.0012(12)
C23 0.0426(17) 0.0283(15) 0.0300(15) 0.0044(12) 0.0040(12) 0.0057(13)
C24 0.0352(15) 0.0302(15) 0.0245(13) 0.0028(11) 0.0039(11) -0.0009(12)
C25 0.0317(17) 0.041(2) 0.080(3) 0.0070(19) -0.0003(17) -0.0081(15)
C26 0.0388(18) 0.053(2) 0.0412(18) 0.0055(16) 0.0076(14) 0.0152(16)
C27 0.0376(18) 0.043(2) 0.060(2) -0.0168(17) 0.0011(16) -0.0042(15)
C28 0.0405(17) 0.0351(16) 0.0331(15) -0.0041(13) 0.0079(13) 0.0063(13)
C29 0.0322(16) 0.047(2) 0.0466(19) 0.0063(16) 0.0032(14) 0.0036(14)
C30 0.054(2) 0.0330(17) 0.048(2) 0.0000(15) -0.0013(16) -0.0080(15)

loop_
_atom_type_symbol
_atom_type_description
_atom_type_scat_dispersion_real
_atom_type_scat_dispersion_imag
_atom_type_scat_source
C C 0.0033 0.0016 'International Tables Vol C Tables 4.2.6.8 and 6.1.1.4'
H H 0.0000 0.0000 'International Tables Vol C Tables 4.2.6.8 and 6.1.1.4'
B B 0.0013 0.0007 'International Tables Vol C Tables 4.2.6.8 and 6.1.1.4'
N N 0.0061 0.0033 'International Tables Vol C Tables 4.2.6.8 and 6.1.1.4'
O O 0.0106 0.0060 'International Tables Vol C Tables 4.2.6.8 and 6.1.1.4'
F F 0.0171 0.0103 'International Tables Vol C Tables 4.2.6.8 and 6.1.1.4'
Mo Mo -1.6832 0.6857 'International Tables Vol C Tables 4.2.6.8 and 6.1.1.4'

loop_
_geom_angle_atom_site_label_1
_geom_angle_atom_site_label_2
_geom_angle_atom_site_label_3
_geom_angle
C7 Mo1 C6 75.97(13)
C7 Mo1 N3 80.99(12)
C6 Mo1 N3 140.29(11)
C7 Mo1 C10 110.34(12)
C6 Mo1 C10 75.75(11)
N3 Mo1 C10 82.70(10)
C7 Mo1 C1 95.83(14)
C6 Mo1 C1 85.73(13)
N3 Mo1 C1 128.87(11)
C10 Mo1 C1 142.60(11)
C7 Mo1 C2 129.42(14)
C6 Mo1 C2 84.08(13)
N3 Mo1 C2 134.92(12)
C10 Mo1 C2 108.84(11)
C1 Mo1 C2 35.93(13)
C7 Mo1 C5 91.40(13)
C6 Mo1 C5 119.10(12)
N3 Mo1 C5 93.09(11)
C10 Mo1 C5 156.76(11)
C1 Mo1 C5 35.78(12)
C2 Mo1 C5 59.04(12)
C7 Mo1 C3 149.03(13)
C6 Mo1 C3 115.20(13)
N3 Mo1 C3 101.17(12)
C10 Mo1 C3 100.54(11)
C1 Mo1 C3 58.51(13)
C2 Mo1 C3 34.83(14)
C5 Mo1 C3 57.71(12)
C7 Mo1 C4 119.59(13)
C6 Mo1 C4 140.77(12)
N3 Mo1 C4 78.90(11)
C10 Mo1 C4 122.50(11)
C1 Mo1 C4 58.41(12)
C2 Mo1 C4 57.83(13)
C5 Mo1 C4 34.67(12)
C3 Mo1 C4 34.03(12)
F4 B1 F1 111.3(3)
F4 B1 F2 112.8(4)
F1 B1 F2 107.8(3)
F4 B1 F3 109.9(4)
F1 B1 F3 107.9(3)
F2 B1 F3 106.9(3)
C10 N1 C11 111.9(3)
C10 N1 C13 127.6(2)
C11 N1 C13 119.9(3)
C10 N2 C12 111.5(3)
C10 N2 C19 127.0(2)
C12 N2 C19 120.8(2)
C8 N3 Mo1 170.6(2)
C2 C1 C5 107.6(3)
C2 C1 Mo1 73.20(18)
C5 C1 Mo1 74.09(17)
C1 C2 C3 108.3(3)
C1 C2 Mo1 70.87(18)
C3 C2 Mo1 76.49(19)
C4 C3 C2 108.0(3)
C4 C3 Mo1 73.45(19)
C2 C3 Mo1 68.68(18)
C3 C4 C5 107.8(3)
C3 C4 Mo1 72.52(19)
C5 C4 Mo1 69.13(18)
C1 C5 C4 108.2(3)
C1 C5 Mo1 70.13(17)
C4 C5 Mo1 76.20(18)
O2 C6 Mo1 175.6(3)
O1 C7 Mo1 174.8(3)
N3 C8 C9 179.1(4)
N1 C10 N2 102.7(2)
N1 C10 Mo1 128.0(2)
N2 C10 Mo1 128.6(2)
C12 C11 N1 106.9(3)
C11 C12 N2 107.1(3)
C14 C13 C18 122.3(3)
C14 C13 N1 119.8(3)
C18 C13 N1 117.6(3)
C13 C14 C15 117.2(3)
C13 C14 C25 122.9(3)
C15 C14 C25 119.9(3)
C16 C15 C14 122.5(3)
C15 C16 C17 117.9(3)
C15 C16 C26 121.8(3)
C17 C16 C26 120.2(3)
C16 C17 C18 122.6(3)
C17 C18 C13 117.5(3)
C17 C18 C27 121.1(3)
C13 C18 C27 121.4(3)
C24 C19 C20 122.5(3)
C24 C19 N2 120.0(3)
C20 C19 N2 117.3(3)
C21 C20 C19 117.9(3)
C21 C20 C28 119.6(3)
C19 C20 C28 122.5(3)
C22 C21 C20 121.6(3)
C23 C22 C21 118.6(3)
C23 C22 C29 120.9(3)
C21 C22 C29 120.4(3)
C22 C23 C24 122.0(3)
C19 C24 C23 117.1(3)
C19 C24 C30 122.9(3)
C23 C24 C30 120.0(3)

loop_
_geom_bond_atom_site_label_1
_geom_bond_atom_site_label_2
_geom_bond_distance
Mo1 C7 1.947(3)
Mo1 C6 1.996(3)
Mo1 N3 2.172(2)
Mo1 C10 2.249(3)
Mo1 C1 2.268(3)
Mo1 C2 2.298(3)
Mo1 C5 2.319(3)
Mo1 C3 2.398(3)
Mo1 C4 2.410(3)
B1 F4 1.352(4)
B1 F1 1.362(4)
B1 F2 1.391(5)
B1 F3 1.395(5)
O1 C7 1.155(4)
O2 C6 1.137(4)
N1 C10 1.366(4)
N1 C11 1.384(4)
N1 C13 1.446(4)
N2 C10 1.372(4)
N2 C12 1.385(4)
N2 C19 1.454(4)
N3 C8 1.137(4)
C1 C2 1.409(5)
C1 C5 1.410(5)
C2 C3 1.409(6)
C3 C4 1.407(5)
C4 C5 1.412(5)
C8 C9 1.452(4)
C11 C12 1.330(5)
C13 C14 1.396(4)
C13 C18 1.399(4)
C14 C15 1.400(4)
C14 C25 1.501(5)
C15 C16 1.387(5)
C16 C17 1.387(4)
C16 C26 1.508(4)
C17 C18 1.391(4)
C18 C27 1.506(4)
C19 C24 1.390(4)
C19 C20 1.393(4)
C20 C21 1.389(4)
C20 C28 1.507(4)
C21 C22 1.387(4)
C22 C23 1.386(4)
C22 C29 1.513(4)
C23 C24 1.399(4)
C24 C30 1.494(4)

loop_
_publcif_info_datablock.id
_publcif_info_datablock.publ_exptl
_publcif_info_datablock.publ_geom
_publcif_info_datablock.structure
8364 y y y
8517a y y y
8674 y y y
9113 y y y
9297 y y y
a069 y y y
